data_4301252
loop_
_publ_author_name
'Richard D. Adams'
'Michael B. Hall'
'William C. Pearl'
'Xinzheng Yang'

_publ_section_title
;
Transformations and Reactions of Re2(CO)8(\m-SbPh2)(\m-H) Induced by the
Addition of a Platinum(tri-t-butylphosphine) Group
;
_journal_name_full 'Inorganic Chemistry'
_journal_page_first 652
_journal_page_last 662
_journal_paper_doi 10.1021/ic801876s
_journal_volume 48
_journal_year 2009
_chemical_formula_sum 'C47 H73 O8 P2 Pt2 Re2 Sb2'
_chemical_formula_weight 1834.07
_chemical_name_systematic
; 
 ? 
;
_space_group_IT_number 14
_symmetry_cell_setting monoclinic
_symmetry_space_group_name_Hall '-P 2ybc'
_symmetry_space_group_name_H-M 'P 1 21/c 1'
_atom_sites_solution_hydrogens geom
_atom_sites_solution_primary direct
_atom_sites_solution_secondary difmap
_audit_creation_method SHELXL-97
_cell_angle_alpha 90.00
_cell_angle_beta 96.9860(10)
_cell_angle_gamma 90.00
_cell_formula_units_Z 4
_cell_length_a 20.0255(6)
_cell_length_b 13.6683(4)
_cell_length_c 21.6654(6)
_cell_measurement_reflns_used 9292
_cell_measurement_temperature 294(2)
_cell_measurement_theta_max 27.92
_cell_measurement_theta_min 2.26
_cell_volume 5886.1(3)
_computing_cell_refinement 'SAINT+  V6.45 (Bruker, 2003)'
_computing_data_collection 'SMART V5.632 (Bruker, 2005)'
_computing_data_reduction 'SAINT+  V6.45'
_computing_molecular_graphics 'SHELXTL V6.1 (Sheldrick, 2000)'
_computing_publication_material 'SHELXTL V6.1'
_computing_structure_refinement 'SHELXL-97 (Sheldrick, 1997)'
_computing_structure_solution 'SHELXS-97 (Sheldrick, 1990)'
_diffrn_ambient_temperature 294(2)
_diffrn_measured_fraction_theta_full 0.999
_diffrn_measured_fraction_theta_max 0.999
_diffrn_measurement_device_type 'Bruker SMART APEX CCD diffractometer'
_diffrn_measurement_method 'omega scans'
_diffrn_radiation_monochromator graphite
_diffrn_radiation_source 'fine-focus sealed tube'
_diffrn_radiation_type MoK\a
_diffrn_radiation_wavelength 0.71073
_diffrn_reflns_av_R_equivalents 0.0406
_diffrn_reflns_av_sigmaI/netI 0.0456
_diffrn_reflns_limit_h_max 26
_diffrn_reflns_limit_h_min -14
_diffrn_reflns_limit_k_max 18
_diffrn_reflns_limit_k_min -18
_diffrn_reflns_limit_l_max 28
_diffrn_reflns_limit_l_min -28
_diffrn_reflns_number 44775
_diffrn_reflns_theta_full 28.29
_diffrn_reflns_theta_max 28.29
_diffrn_reflns_theta_min 1.02
_diffrn_standards_decay_% <1
_exptl_absorpt_coefficient_mu 9.834
_exptl_absorpt_correction_T_max 1.000
_exptl_absorpt_correction_T_min 0.212
_exptl_absorpt_correction_type multi-scan
_exptl_absorpt_process_details '(SADABS, Bruker, 1997)'
_exptl_crystal_colour dark
_exptl_crystal_density_diffrn 2.070
_exptl_crystal_density_method 'not measured'
_exptl_crystal_description Plate
_exptl_crystal_F_000 3428
_exptl_crystal_size_max 0.35
_exptl_crystal_size_mid 0.20
_exptl_crystal_size_min 0.02
_refine_diff_density_max 3.206
_refine_diff_density_min -0.905
_refine_diff_density_rms 0.216
_refine_ls_extinction_method none
_refine_ls_goodness_of_fit_ref 1.035
_refine_ls_hydrogen_treatment mixed
_refine_ls_matrix_type full
_refine_ls_number_parameters 580
_refine_ls_number_reflns 14603
_refine_ls_number_restraints 2
_refine_ls_restrained_S_all 1.035
_refine_ls_R_factor_all 0.0652
_refine_ls_R_factor_gt 0.0426
_refine_ls_shift/su_max 0.001
_refine_ls_shift/su_mean 0.000
_refine_ls_structure_factor_coef Fsqd
_refine_ls_weighting_details 'calc w=1/[\s^2^(Fo^2^)+(0.0697P)^2^+5.8512P] where P=(Fo^2^+2Fc^2^)/3'
_refine_ls_weighting_scheme calc
_refine_ls_wR_factor_gt 0.1147
_refine_ls_wR_factor_ref 0.1314
_reflns_number_gt 10731
_reflns_number_total 14603
_reflns_threshold_expression >2sigma(I)
_cod_data_source_file ic801876s_si_001_3.cif
_cod_data_source_block Comp4
_cod_depositor_comments
;
The following automatic conversions were performed:
'_symmetry_cell_setting' value 'Monoclinic' changed to 'monoclinic'
according to '/home/saulius/struct/CIF-dictionaries/cif_core.dic'
dictionary named 'cif_core.dic' version 2.4.1 from
2010-06-29.

'_exptl_absorpt_correction_type' value 'Multi-scan' changed
to 'multi-scan' according to
'/home/saulius/struct/CIF-dictionaries/cif_core.dic' dictionary named
'cif_core.dic' version 2.4.1 from 2010-06-29.

Automatic conversion script
Id: cif_fix_enum 1527 2010-12-29 10:47:43Z saulius 
;
_cod_original_sg_symbol_H-M 'P 21/c'
_cod_database_code 4301252

loop_
_symmetry_equiv_pos_as_xyz
'x, y, z'
'-x, y+1/2, -z+1/2'
'-x, -y, -z'
'x, -y-1/2, z-1/2'

loop_
_atom_site_label
_atom_site_type_symbol
_atom_site_fract_x
_atom_site_fract_y
_atom_site_fract_z
_atom_site_U_iso_or_equiv
_atom_site_adp_type
_atom_site_occupancy
_atom_site_symmetry_multiplicity
_atom_site_calc_flag
_atom_site_refinement_flags
_atom_site_disorder_assembly
_atom_site_disorder_group
H1 H 0.244(4) 0.751(4) 0.1264(16) 0.09(3) Uiso 1 1 d D . .
H2 H 0.263(4) 0.303(5) 0.169(3) 0.027(17) Uiso 1 1 d . . .
Pt1 Pt 0.246641(17) 0.67395(2) 0.191373(15) 0.04401(9) Uani 1 1 d D . .
Pt2 Pt 0.209326(17) 0.38900(2) 0.141466(14) 0.04162(9) Uani 1 1 d . . .
Re1 Re 0.19230(2) 0.71838(2) 0.058497(16) 0.04967(10) Uani 1 1 d D . .
Re2 Re 0.321171(19) 0.34251(2) 0.241383(17) 0.04979(10) Uani 1 1 d . . .
Sb1 Sb 0.15772(3) 0.56227(4) 0.12372(2) 0.04279(13) Uani 1 1 d . . .
Sb2 Sb 0.24140(3) 0.50108(4) 0.24081(2) 0.04329(13) Uani 1 1 d . . .
P1 P 0.32145(13) 0.77996(16) 0.25234(12) 0.0533(6) Uani 1 1 d . . .
P2 P 0.18056(13) 0.28470(15) 0.05487(10) 0.0469(5) Uani 1 1 d . . .
O11 O 0.0730(5) 0.8384(6) 0.0983(5) 0.103(3) Uani 1 1 d . . .
O12 O 0.2547(5) 0.9018(6) 0.0047(4) 0.098(3) Uani 1 1 d . . .
O13 O 0.1086(5) 0.6703(6) -0.0666(4) 0.095(3) Uani 1 1 d . . .
O14 O 0.3156(5) 0.5947(7) 0.0281(5) 0.108(3) Uani 1 1 d . . .
O21 O 0.2225(5) 0.2187(6) 0.3108(3) 0.085(2) Uani 1 1 d . . .
O22 O 0.4107(5) 0.3961(7) 0.3600(4) 0.109(3) Uani 1 1 d . . .
O23 O 0.4004(5) 0.1553(6) 0.2185(5) 0.098(3) Uani 1 1 d . . .
O24 O 0.4081(5) 0.4637(7) 0.1588(5) 0.103(3) Uani 1 1 d . . .
C11 C 0.1149(6) 0.7940(7) 0.0838(5) 0.064(3) Uani 1 1 d . . .
C12 C 0.2308(6) 0.8347(7) 0.0254(5) 0.070(3) Uani 1 1 d . . .
C13 C 0.1396(6) 0.6874(7) -0.0209(5) 0.067(3) Uani 1 1 d . . .
C14 C 0.2712(6) 0.6395(8) 0.0383(5) 0.069(3) Uani 1 1 d . . .
C21 C 0.2588(6) 0.2657(7) 0.2871(4) 0.061(2) Uani 1 1 d . . .
C22 C 0.3773(6) 0.3764(7) 0.3164(5) 0.065(3) Uani 1 1 d . . .
C23 C 0.3694(5) 0.2258(7) 0.2267(5) 0.064(3) Uani 1 1 d . . .
C24 C 0.3769(6) 0.4198(8) 0.1873(6) 0.071(3) Uani 1 1 d . . .
C25 C 0.0667(4) 0.5794(6) 0.1662(4) 0.0442(18) Uani 1 1 d . . .
C26 C 0.0159(5) 0.5071(8) 0.1551(5) 0.065(3) Uani 1 1 d . . .
H26 H 0.0218 0.4553 0.1285 0.078 Uiso 1 1 calc R . .
C27 C -0.0423(6) 0.5125(10) 0.1833(5) 0.077(3) Uani 1 1 d . . .
H27 H -0.0754 0.4647 0.1761 0.092 Uiso 1 1 calc R . .
C28 C -0.0501(6) 0.5891(10) 0.2215(5) 0.080(3) Uani 1 1 d . . .
H28 H -0.0894 0.5936 0.2401 0.097 Uiso 1 1 calc R . .
C29 C -0.0029(7) 0.6587(9) 0.2334(5) 0.076(3) Uani 1 1 d . . .
H29 H -0.0089 0.7092 0.2610 0.091 Uiso 1 1 calc R . .
C30 C 0.0552(6) 0.6542(7) 0.2040(4) 0.060(2) Uani 1 1 d . . .
H30 H 0.0868 0.7042 0.2106 0.073 Uiso 1 1 calc R . .
C31 C 0.1643(5) 0.4863(6) 0.2989(3) 0.0458(19) Uani 1 1 d . . .
C32 C 0.1142(5) 0.4166(6) 0.2894(4) 0.057(2) Uani 1 1 d . . .
H32 H 0.1159 0.3705 0.2581 0.068 Uiso 1 1 calc R . .
C33 C 0.0606(6) 0.4131(7) 0.3259(5) 0.067(3) Uani 1 1 d . . .
H33 H 0.0273 0.3656 0.3183 0.080 Uiso 1 1 calc R . .
C34 C 0.0577(5) 0.4792(7) 0.3721(4) 0.062(2) Uani 1 1 d . . .
H34 H 0.0224 0.4782 0.3963 0.075 Uiso 1 1 calc R . .
C35 C 0.1074(6) 0.5471(8) 0.3821(5) 0.073(3) Uani 1 1 d . . .
H35 H 0.1070 0.5910 0.4149 0.088 Uiso 1 1 calc R . .
C36 C 0.1573(5) 0.5525(8) 0.3460(4) 0.063(3) Uani 1 1 d . . .
H36 H 0.1886 0.6030 0.3530 0.076 Uiso 1 1 calc R . .
C37 C 0.3758(6) 0.7186(8) 0.3200(6) 0.082(4) Uani 1 1 d . . .
C38 C 0.4234(7) 0.6501(10) 0.2919(7) 0.108(5) Uani 1 1 d . . .
H38A H 0.4592 0.6313 0.3232 0.162 Uiso 1 1 calc R . .
H38B H 0.4419 0.6828 0.2586 0.162 Uiso 1 1 calc R . .
H38C H 0.3994 0.5928 0.2761 0.162 Uiso 1 1 calc R . .
C39 C 0.3357(8) 0.6555(9) 0.3591(6) 0.097(5) Uani 1 1 d . . .
H39A H 0.2899 0.6519 0.3400 0.146 Uiso 1 1 calc R . .
H39B H 0.3369 0.6836 0.3999 0.146 Uiso 1 1 calc R . .
H39C H 0.3547 0.5909 0.3624 0.146 Uiso 1 1 calc R . .
C40 C 0.4195(8) 0.7915(10) 0.3664(6) 0.112(6) Uani 1 1 d . . .
H40A H 0.3966 0.8031 0.4022 0.168 Uiso 1 1 calc R . .
H40B H 0.4253 0.8524 0.3456 0.168 Uiso 1 1 calc R . .
H40C H 0.4627 0.7629 0.3793 0.168 Uiso 1 1 calc R . .
C41 C 0.2678(6) 0.8798(8) 0.2854(5) 0.072(3) Uani 1 1 d . . .
C42 C 0.2115(7) 0.9094(9) 0.2363(6) 0.096(4) Uani 1 1 d . . .
H42A H 0.1835 0.8537 0.2249 0.144 Uiso 1 1 calc R . .
H42B H 0.2301 0.9335 0.2004 0.144 Uiso 1 1 calc R . .
H42C H 0.1852 0.9599 0.2525 0.144 Uiso 1 1 calc R . .
C43 C 0.2334(7) 0.8374(10) 0.3389(6) 0.100(4) Uani 1 1 d . . .
H43A H 0.1967 0.8790 0.3467 0.150 Uiso 1 1 calc R . .
H43B H 0.2653 0.8334 0.3756 0.150 Uiso 1 1 calc R . .
H43C H 0.2166 0.7731 0.3278 0.150 Uiso 1 1 calc R . .
C44 C 0.3059(7) 0.9736(9) 0.3078(7) 0.104(5) Uani 1 1 d . . .
H44A H 0.3200 1.0074 0.2727 0.156 Uiso 1 1 calc R . .
H44B H 0.3447 0.9567 0.3363 0.156 Uiso 1 1 calc R . .
H44C H 0.2768 1.0152 0.3283 0.156 Uiso 1 1 calc R . .
C45 C 0.3808(6) 0.8412(8) 0.1996(5) 0.073(3) Uani 1 1 d . . .
C46 C 0.3445(7) 0.9183(9) 0.1601(6) 0.097(4) Uani 1 1 d . . .
H46A H 0.3023 0.8927 0.1410 0.145 Uiso 1 1 calc R . .
H46B H 0.3713 0.9380 0.1284 0.145 Uiso 1 1 calc R . .
H46C H 0.3365 0.9737 0.1854 0.145 Uiso 1 1 calc R . .
C47 C 0.4399(7) 0.8948(11) 0.2269(8) 0.124(6) Uani 1 1 d . . .
H47A H 0.4630 0.9214 0.1944 0.186 Uiso 1 1 calc R . .
H47B H 0.4693 0.8514 0.2522 0.186 Uiso 1 1 calc R . .
H47C H 0.4262 0.9471 0.2522 0.186 Uiso 1 1 calc R . .
C48 C 0.4015(7) 0.7643(10) 0.1557(7) 0.097(4) Uani 1 1 d . . .
H48A H 0.4293 0.7935 0.1276 0.146 Uiso 1 1 calc R . .
H48B H 0.3620 0.7368 0.1324 0.146 Uiso 1 1 calc R . .
H48C H 0.4262 0.7135 0.1791 0.146 Uiso 1 1 calc R . .
C49 C 0.1294(6) 0.3430(7) -0.0163(4) 0.063(3) Uani 1 1 d . . .
C50 C 0.0730(6) 0.4034(9) 0.0035(5) 0.080(3) Uani 1 1 d . . .
H50A H 0.0913 0.4598 0.0261 0.120 Uiso 1 1 calc R . .
H50B H 0.0479 0.3649 0.0297 0.120 Uiso 1 1 calc R . .
H50C H 0.0438 0.4242 -0.0326 0.120 Uiso 1 1 calc R . .
C51 C 0.1751(7) 0.4155(8) -0.0440(5) 0.085(4) Uani 1 1 d . . .
H51A H 0.1493 0.4519 -0.0766 0.127 Uiso 1 1 calc R . .
H51B H 0.2105 0.3807 -0.0607 0.127 Uiso 1 1 calc R . .
H51C H 0.1942 0.4597 -0.0122 0.127 Uiso 1 1 calc R . .
C52 C 0.1011(7) 0.2729(8) -0.0680(5) 0.079(3) Uani 1 1 d . . .
H52A H 0.0871 0.3095 -0.1052 0.118 Uiso 1 1 calc R . .
H52B H 0.0632 0.2385 -0.0554 0.118 Uiso 1 1 calc R . .
H52C H 0.1352 0.2268 -0.0759 0.118 Uiso 1 1 calc R . .
C53 C 0.1278(7) 0.1797(7) 0.0808(5) 0.069(3) Uani 1 1 d . . .
C54 C 0.0549(7) 0.2162(10) 0.0847(7) 0.102(4) Uani 1 1 d . . .
H54A H 0.0342 0.2336 0.0438 0.153 Uiso 1 1 calc R . .
H54B H 0.0562 0.2724 0.1114 0.153 Uiso 1 1 calc R . .
H54C H 0.0294 0.1651 0.1012 0.153 Uiso 1 1 calc R . .
C55 C 0.1198(8) 0.0899(8) 0.0372(6) 0.100(5) Uani 1 1 d . . .
H55A H 0.0927 0.0414 0.0543 0.150 Uiso 1 1 calc R . .
H55B H 0.1634 0.0631 0.0331 0.150 Uiso 1 1 calc R . .
H55C H 0.0984 0.1096 -0.0030 0.150 Uiso 1 1 calc R . .
C56 C 0.1583(9) 0.1471(9) 0.1481(6) 0.110(6) Uani 1 1 d . . .
H56A H 0.1623 0.2030 0.1751 0.166 Uiso 1 1 calc R . .
H56B H 0.2020 0.1188 0.1465 0.166 Uiso 1 1 calc R . .
H56C H 0.1293 0.0995 0.1637 0.166 Uiso 1 1 calc R . .
C57 C 0.2613(7) 0.2316(9) 0.0269(5) 0.076(3) Uani 1 1 d . . .
C58 C 0.2935(8) 0.1538(10) 0.0778(6) 0.108(5) Uani 1 1 d . . .
H58A H 0.3355 0.1302 0.0663 0.162 Uiso 1 1 calc R . .
H58B H 0.2631 0.0998 0.0797 0.162 Uiso 1 1 calc R . .
H58C H 0.3012 0.1848 0.1178 0.162 Uiso 1 1 calc R . .
C59 C 0.2537(8) 0.1791(10) -0.0348(5) 0.098(4) Uani 1 1 d . . .
H59A H 0.2962 0.1514 -0.0419 0.146 Uiso 1 1 calc R . .
H59B H 0.2392 0.2246 -0.0675 0.146 Uiso 1 1 calc R . .
H59C H 0.2210 0.1279 -0.0343 0.146 Uiso 1 1 calc R . .
C60 C 0.3147(7) 0.3133(11) 0.0330(7) 0.101(4) Uani 1 1 d . . .
H60A H 0.3585 0.2851 0.0323 0.152 Uiso 1 1 calc R . .
H60B H 0.3133 0.3474 0.0716 0.152 Uiso 1 1 calc R . .
H60C H 0.3055 0.3584 -0.0009 0.152 Uiso 1 1 calc R . .
C65 C 0.4793(13) 0.010(2) 0.4725(10) 0.198(11) Uiso 1 1 d . . .
H65A H 0.4323 0.0052 0.4788 0.237 Uiso 1 1 calc R . .
H65B H 0.4880 -0.0349 0.4399 0.237 Uiso 1 1 calc R . .
C66 C 0.4948(17) 0.107(2) 0.4560(14) 0.252(14) Uiso 1 1 d . . .
H66A H 0.5403 0.1112 0.4451 0.302 Uiso 1 1 calc R . .
H66B H 0.4908 0.1519 0.4903 0.302 Uiso 1 1 calc R . .
C67 C 0.4461(12) 0.1320(17) 0.4026(10) 0.186(9) Uiso 1 1 d . . .
H67A H 0.4172 0.0769 0.3920 0.279 Uiso 1 1 calc R . .
H67B H 0.4694 0.1485 0.3678 0.279 Uiso 1 1 calc R . .
H67C H 0.4195 0.1869 0.4127 0.279 Uiso 1 1 calc R . .

loop_
_atom_site_aniso_label
_atom_site_aniso_U_11
_atom_site_aniso_U_22
_atom_site_aniso_U_33
_atom_site_aniso_U_23
_atom_site_aniso_U_13
_atom_site_aniso_U_12
Pt1 0.04164(18) 0.03835(15) 0.05266(18) 0.00138(12) 0.00816(14) 0.00002(13)
Pt2 0.04479(18) 0.03863(15) 0.04198(16) 0.00099(11) 0.00738(13) 0.00181(13)
Re1 0.0527(2) 0.04488(18) 0.05297(19) 0.00835(14) 0.01278(16) 0.00593(15)
Re2 0.0484(2) 0.04578(18) 0.0542(2) 0.00490(14) 0.00205(16) 0.00558(15)
Sb1 0.0418(3) 0.0397(3) 0.0472(3) 0.0027(2) 0.0065(2) 0.0018(2)
Sb2 0.0460(3) 0.0394(3) 0.0445(3) 0.0010(2) 0.0055(2) 0.0002(2)
P1 0.0492(14) 0.0429(11) 0.0675(14) -0.0036(10) 0.0055(12) -0.0032(10)
P2 0.0581(14) 0.0409(10) 0.0426(10) -0.0003(8) 0.0100(10) 0.0024(10)
O11 0.095(7) 0.090(6) 0.133(8) 0.013(5) 0.047(6) 0.043(5)
O12 0.134(9) 0.067(5) 0.095(6) 0.021(4) 0.024(6) -0.020(5)
O13 0.119(8) 0.102(6) 0.058(4) -0.003(4) -0.011(5) 0.013(5)
O14 0.081(6) 0.100(7) 0.153(9) -0.016(6) 0.051(6) 0.023(5)
O21 0.103(7) 0.086(5) 0.070(5) 0.016(4) 0.024(5) -0.008(5)
O22 0.116(8) 0.114(7) 0.083(6) -0.015(5) -0.044(6) -0.005(6)
O23 0.081(6) 0.069(5) 0.142(8) -0.010(5) 0.010(6) 0.022(5)
O24 0.090(6) 0.101(6) 0.126(7) 0.017(6) 0.047(6) -0.021(5)
C11 0.062(6) 0.061(6) 0.071(6) 0.009(5) 0.013(5) 0.022(5)
C12 0.089(8) 0.052(5) 0.072(6) 0.006(5) 0.027(6) 0.007(5)
C13 0.069(7) 0.060(6) 0.071(7) 0.006(5) 0.010(6) 0.015(5)
C14 0.061(7) 0.068(6) 0.080(7) 0.006(5) 0.024(6) 0.002(5)
C21 0.071(7) 0.062(6) 0.049(5) 0.007(4) 0.007(5) 0.004(5)
C22 0.070(7) 0.057(5) 0.064(6) 0.006(4) -0.004(5) 0.009(5)
C23 0.055(6) 0.059(6) 0.075(6) 0.003(5) -0.002(5) 0.004(5)
C24 0.057(6) 0.069(6) 0.090(8) -0.006(6) 0.017(6) 0.005(5)
C25 0.039(4) 0.051(4) 0.043(4) 0.010(3) 0.007(4) 0.004(4)
C26 0.059(6) 0.079(7) 0.060(5) 0.004(5) 0.017(5) -0.001(5)
C27 0.051(6) 0.115(10) 0.065(6) 0.012(6) 0.011(5) -0.010(6)
C28 0.056(7) 0.116(10) 0.074(7) 0.023(7) 0.023(6) 0.016(7)
C29 0.086(9) 0.081(7) 0.064(6) 0.010(5) 0.021(6) 0.034(7)
C30 0.063(6) 0.069(6) 0.051(5) 0.004(4) 0.015(5) 0.005(5)
C31 0.059(5) 0.043(4) 0.036(4) 0.000(3) 0.003(4) -0.001(4)
C32 0.062(6) 0.050(5) 0.061(5) -0.006(4) 0.016(5) -0.008(4)
C33 0.076(8) 0.052(5) 0.073(6) 0.008(5) 0.008(6) -0.010(5)
C34 0.059(6) 0.070(6) 0.062(5) 0.010(5) 0.020(5) 0.001(5)
C35 0.077(8) 0.082(7) 0.065(6) -0.019(5) 0.025(6) -0.008(6)
C36 0.064(6) 0.069(6) 0.058(5) -0.010(4) 0.014(5) -0.012(5)
C37 0.070(8) 0.059(6) 0.108(9) 0.003(6) -0.018(7) -0.014(6)
C38 0.081(10) 0.084(9) 0.155(14) -0.005(9) -0.005(10) 0.022(8)
C39 0.119(12) 0.078(8) 0.083(8) 0.007(6) -0.035(8) -0.014(8)
C40 0.120(12) 0.089(9) 0.110(10) -0.011(8) -0.057(10) -0.021(8)
C41 0.068(7) 0.064(6) 0.084(7) -0.013(5) 0.014(6) 0.005(5)
C42 0.094(10) 0.080(8) 0.112(10) -0.015(7) 0.011(8) 0.025(7)
C43 0.094(11) 0.112(11) 0.100(10) -0.015(8) 0.033(9) 0.010(8)
C44 0.098(10) 0.071(7) 0.141(12) -0.044(8) 0.006(9) 0.000(7)
C45 0.059(7) 0.076(7) 0.084(7) -0.005(6) 0.014(6) -0.028(6)
C46 0.106(11) 0.075(8) 0.108(9) 0.024(7) 0.010(8) -0.033(8)
C47 0.081(10) 0.110(11) 0.192(17) -0.012(11) 0.054(11) -0.038(9)
C48 0.071(8) 0.102(9) 0.128(11) -0.017(8) 0.051(8) -0.012(7)
C49 0.083(8) 0.057(5) 0.045(5) 0.003(4) -0.002(5) 0.008(5)
C50 0.083(9) 0.083(7) 0.069(6) 0.006(6) -0.013(6) 0.019(7)
C51 0.123(12) 0.073(7) 0.058(6) 0.008(5) 0.008(7) -0.007(7)
C52 0.108(10) 0.069(7) 0.055(6) -0.009(5) -0.003(6) -0.003(6)
C53 0.099(9) 0.050(5) 0.058(5) -0.004(4) 0.010(6) -0.024(5)
C54 0.094(10) 0.096(9) 0.123(11) -0.013(8) 0.046(9) -0.042(8)
C55 0.143(14) 0.065(7) 0.093(9) -0.014(6) 0.018(9) -0.042(8)
C56 0.173(17) 0.074(8) 0.084(8) 0.025(6) 0.015(9) -0.037(9)
C57 0.083(8) 0.080(7) 0.072(7) -0.011(6) 0.032(6) 0.013(6)
C58 0.130(13) 0.109(10) 0.083(8) -0.007(7) 0.000(8) 0.072(10)
C59 0.128(13) 0.114(10) 0.055(6) -0.018(6) 0.030(7) 0.031(9)
C60 0.075(9) 0.133(12) 0.102(10) -0.001(9) 0.034(8) 0.011(8)

loop_
_atom_type_symbol
_atom_type_description
_atom_type_scat_dispersion_real
_atom_type_scat_dispersion_imag
_atom_type_scat_source
C C 0.0033 0.0016 'International Tables Vol C Tables 4.2.6.8 and 6.1.1.4'
H H 0.0000 0.0000 'International Tables Vol C Tables 4.2.6.8 and 6.1.1.4'
O O 0.0106 0.0060 'International Tables Vol C Tables 4.2.6.8 and 6.1.1.4'
P P 0.1023 0.0942 'International Tables Vol C Tables 4.2.6.8 and 6.1.1.4'
Sb Sb -0.5866 1.5461 'International Tables Vol C Tables 4.2.6.8 and 6.1.1.4'
Re Re -1.0185 7.2310 'International Tables Vol C Tables 4.2.6.8 and 6.1.1.4'
Pt Pt -1.7033 8.3905 'International Tables Vol C Tables 4.2.6.8 and 6.1.1.4'

loop_
_geom_angle_atom_site_label_1
_geom_angle_atom_site_label_2
_geom_angle_atom_site_label_3
_geom_angle
_geom_angle_site_symmetry_1
_geom_angle_site_symmetry_3
_geom_angle_publ_flag
P1 Pt1 Sb2 112.37(6) . . ?
P1 Pt1 Sb1 176.91(6) . . ?
Sb2 Pt1 Sb1 69.286(18) . . ?
P1 Pt1 Re1 122.69(6) . . ?
Sb2 Pt1 Re1 123.257(17) . . ?
Sb1 Pt1 Re1 56.427(15) . . ?
P1 Pt1 H1 92.0(4) . . ?
Sb2 Pt1 H1 151(2) . . ?
Sb1 Pt1 H1 87.2(4) . . ?
Re1 Pt1 H1 30.7(4) . . ?
P2 Pt2 Sb1 112.18(6) . . ?
P2 Pt2 Sb2 178.22(5) . . ?
Sb1 Pt2 Sb2 69.282(18) . . ?
P2 Pt2 Re2 122.28(6) . . ?
Sb1 Pt2 Re2 123.482(17) . . ?
Sb2 Pt2 Re2 56.603(15) . . ?
P2 Pt2 H2 87(2) . . ?
Sb1 Pt2 H2 158(2) . . ?
Sb2 Pt2 H2 92(2) . . ?
Re2 Pt2 H2 36(2) . . ?
C12 Re1 C13 92.8(5) . . ?
C12 Re1 C11 92.0(4) . . ?
C13 Re1 C11 90.0(4) . . ?
C12 Re1 C14 90.1(5) . . ?
C13 Re1 C14 92.7(5) . . ?
C11 Re1 C14 176.5(4) . . ?
C12 Re1 Sb1 168.7(4) . . ?
C13 Re1 Sb1 98.3(3) . . ?
C11 Re1 Sb1 90.4(3) . . ?
C14 Re1 Sb1 87.0(3) . . ?
C12 Re1 Pt1 113.9(3) . . ?
C13 Re1 Pt1 153.1(3) . . ?
C11 Re1 Pt1 92.5(3) . . ?
C14 Re1 Pt1 84.1(3) . . ?
Sb1 Re1 Pt1 54.946(14) . . ?
C12 Re1 H1 83.2(6) . . ?
C13 Re1 H1 175(2) . . ?
C11 Re1 H1 92(4) . . ?
C14 Re1 H1 85(4) . . ?
Sb1 Re1 H1 85.6(4) . . ?
Pt1 Re1 H1 30.7(4) . . ?
C23 Re2 C22 95.0(4) . . ?
C23 Re2 C21 90.2(4) . . ?
C22 Re2 C21 92.5(4) . . ?
C23 Re2 C24 90.8(4) . . ?
C22 Re2 C24 93.3(5) . . ?
C21 Re2 C24 174.0(4) . . ?
C23 Re2 Sb2 169.4(3) . . ?
C22 Re2 Sb2 95.5(3) . . ?
C21 Re2 Sb2 91.1(3) . . ?
C24 Re2 Sb2 86.9(3) . . ?
C23 Re2 Pt2 114.0(3) . . ?
C22 Re2 Pt2 150.9(3) . . ?
C21 Re2 Pt2 90.7(3) . . ?
C24 Re2 Pt2 83.5(3) . . ?
Sb2 Re2 Pt2 55.470(14) . . ?
C23 Re2 H2 84(2) . . ?
C22 Re2 H2 177(2) . . ?
C21 Re2 H2 85(2) . . ?
C24 Re2 H2 90(2) . . ?
Sb2 Re2 H2 85(2) . . ?
Pt2 Re2 H2 30(2) . . ?
C25 Sb1 Pt2 112.2(2) . . ?
C25 Sb1 Pt1 104.4(2) . . ?
Pt2 Sb1 Pt1 102.43(2) . . ?
C25 Sb1 Re1 115.0(2) . . ?
Pt2 Sb1 Re1 132.62(3) . . ?
Pt1 Sb1 Re1 68.627(17) . . ?
C25 Sb1 Sb2 94.8(2) . . ?
Pt2 Sb1 Sb2 56.342(15) . . ?
Pt1 Sb1 Sb2 54.614(15) . . ?
Re1 Sb1 Sb2 120.91(2) . . ?
C31 Sb2 Pt1 113.6(2) . . ?
C31 Sb2 Pt2 107.7(2) . . ?
Pt1 Sb2 Pt2 102.01(2) . . ?
C31 Sb2 Re2 113.3(2) . . ?
Pt1 Sb2 Re2 132.81(3) . . ?
Pt2 Sb2 Re2 67.927(16) . . ?
C31 Sb2 Sb1 99.0(2) . . ?
Pt1 Sb2 Sb1 56.100(16) . . ?
Pt2 Sb2 Sb1 54.376(15) . . ?
Re2 Sb2 Sb1 120.07(2) . . ?
C37 P1 C41 108.5(6) . . ?
C37 P1 C45 107.9(6) . . ?
C41 P1 C45 108.8(5) . . ?
C37 P1 Pt1 115.0(3) . . ?
C41 P1 Pt1 107.3(4) . . ?
C45 P1 Pt1 109.1(3) . . ?
C53 P2 C49 106.8(5) . . ?
C53 P2 C57 108.9(5) . . ?
C49 P2 C57 106.8(5) . . ?
C53 P2 Pt2 108.0(3) . . ?
C49 P2 Pt2 116.2(3) . . ?
C57 P2 Pt2 109.9(4) . . ?
O11 C11 Re1 177.9(11) . . ?
O12 C12 Re1 177.9(11) . . ?
O13 C13 Re1 179.1(11) . . ?
O14 C14 Re1 178.8(11) . . ?
O21 C21 Re2 176.5(9) . . ?
O22 C22 Re2 179.3(12) . . ?
O23 C23 Re2 178.3(10) . . ?
O24 C24 Re2 178.2(11) . . ?
C30 C25 C26 117.4(9) . . ?
C30 C25 Sb1 123.9(7) . . ?
C26 C25 Sb1 118.6(7) . . ?
C27 C26 C25 120.9(10) . . ?
C27 C26 H26 119.5 . . ?
C25 C26 H26 119.5 . . ?
C28 C27 C26 118.5(11) . . ?
C28 C27 H27 120.7 . . ?
C26 C27 H27 120.7 . . ?
C29 C28 C27 122.2(11) . . ?
C29 C28 H28 118.9 . . ?
C27 C28 H28 118.9 . . ?
C28 C29 C30 119.2(11) . . ?
C28 C29 H29 120.4 . . ?
C30 C29 H29 120.4 . . ?
C25 C30 C29 121.6(10) . . ?
C25 C30 H30 119.2 . . ?
C29 C30 H30 119.2 . . ?
C32 C31 C36 115.1(9) . . ?
C32 C31 Sb2 123.2(6) . . ?
C36 C31 Sb2 121.5(7) . . ?
C31 C32 C33 122.0(9) . . ?
C31 C32 H32 119.0 . . ?
C33 C32 H32 119.0 . . ?
C34 C33 C32 119.7(10) . . ?
C34 C33 H33 120.1 . . ?
C32 C33 H33 120.1 . . ?
C33 C34 C35 118.5(10) . . ?
C33 C34 H34 120.8 . . ?
C35 C34 H34 120.8 . . ?
C36 C35 C34 121.8(10) . . ?
C36 C35 H35 119.1 . . ?
C34 C35 H35 119.1 . . ?
C35 C36 C31 122.8(10) . . ?
C35 C36 H36 118.6 . . ?
C31 C36 H36 118.6 . . ?
C39 C37 C38 106.1(10) . . ?
C39 C37 C40 106.9(11) . . ?
C38 C37 C40 108.4(11) . . ?
C39 C37 P1 112.9(8) . . ?
C38 C37 P1 106.9(9) . . ?
C40 C37 P1 115.2(8) . . ?
C37 C38 H38A 109.5 . . ?
C37 C38 H38B 109.5 . . ?
H38A C38 H38B 109.5 . . ?
C37 C38 H38C 109.5 . . ?
H38A C38 H38C 109.5 . . ?
H38B C38 H38C 109.5 . . ?
C37 C39 H39A 109.5 . . ?
C37 C39 H39B 109.5 . . ?
H39A C39 H39B 109.5 . . ?
C37 C39 H39C 109.5 . . ?
H39A C39 H39C 109.5 . . ?
H39B C39 H39C 109.5 . . ?
C37 C40 H40A 109.5 . . ?
C37 C40 H40B 109.5 . . ?
H40A C40 H40B 109.5 . . ?
C37 C40 H40C 109.5 . . ?
H40A C40 H40C 109.5 . . ?
H40B C40 H40C 109.5 . . ?
C42 C41 C43 105.6(11) . . ?
C42 C41 C44 107.3(10) . . ?
C43 C41 C44 109.2(11) . . ?
C42 C41 P1 109.3(8) . . ?
C43 C41 P1 109.6(8) . . ?
C44 C41 P1 115.4(9) . . ?
C41 C42 H42A 109.5 . . ?
C41 C42 H42B 109.5 . . ?
H42A C42 H42B 109.5 . . ?
C41 C42 H42C 109.5 . . ?
H42A C42 H42C 109.5 . . ?
H42B C42 H42C 109.5 . . ?
C41 C43 H43A 109.5 . . ?
C41 C43 H43B 109.5 . . ?
H43A C43 H43B 109.5 . . ?
C41 C43 H43C 109.5 . . ?
H43A C43 H43C 109.5 . . ?
H43B C43 H43C 109.5 . . ?
C41 C44 H44A 109.5 . . ?
C41 C44 H44B 109.5 . . ?
H44A C44 H44B 109.5 . . ?
C41 C44 H44C 109.5 . . ?
H44A C44 H44C 109.5 . . ?
H44B C44 H44C 109.5 . . ?
C47 C45 C46 101.2(11) . . ?
C47 C45 C48 109.7(11) . . ?
C46 C45 C48 106.4(11) . . ?
C47 C45 P1 120.3(10) . . ?
C46 C45 P1 110.6(9) . . ?
C48 C45 P1 107.8(8) . . ?
C45 C46 H46A 109.5 . . ?
C45 C46 H46B 109.5 . . ?
H46A C46 H46B 109.5 . . ?
C45 C46 H46C 109.5 . . ?
H46A C46 H46C 109.5 . . ?
H46B C46 H46C 109.5 . . ?
C45 C47 H47A 109.5 . . ?
C45 C47 H47B 109.5 . . ?
H47A C47 H47B 109.5 . . ?
C45 C47 H47C 109.5 . . ?
H47A C47 H47C 109.5 . . ?
H47B C47 H47C 109.5 . . ?
C45 C48 H48A 109.5 . . ?
C45 C48 H48B 109.5 . . ?
H48A C48 H48B 109.5 . . ?
C45 C48 H48C 109.5 . . ?
H48A C48 H48C 109.5 . . ?
H48B C48 H48C 109.5 . . ?
C50 C49 C51 105.3(9) . . ?
C50 C49 C52 109.2(10) . . ?
C51 C49 C52 107.8(9) . . ?
C50 C49 P2 110.2(7) . . ?
C51 C49 P2 107.4(8) . . ?
C52 C49 P2 116.3(7) . . ?
C49 C50 H50A 109.5 . . ?
C49 C50 H50B 109.5 . . ?
H50A C50 H50B 109.5 . . ?
C49 C50 H50C 109.5 . . ?
H50A C50 H50C 109.5 . . ?
H50B C50 H50C 109.5 . . ?
C49 C51 H51A 109.5 . . ?
C49 C51 H51B 109.5 . . ?
H51A C51 H51B 109.5 . . ?
C49 C51 H51C 109.5 . . ?
H51A C51 H51C 109.5 . . ?
H51B C51 H51C 109.5 . . ?
C49 C52 H52A 109.5 . . ?
C49 C52 H52B 109.5 . . ?
H52A C52 H52B 109.5 . . ?
C49 C52 H52C 109.5 . . ?
H52A C52 H52C 109.5 . . ?
H52B C52 H52C 109.5 . . ?
C55 C53 C54 105.1(10) . . ?
C55 C53 C56 110.0(9) . . ?
C54 C53 C56 107.6(11) . . ?
C55 C53 P2 115.9(8) . . ?
C54 C53 P2 109.4(7) . . ?
C56 C53 P2 108.6(8) . . ?
C53 C54 H54A 109.5 . . ?
C53 C54 H54B 109.5 . . ?
H54A C54 H54B 109.5 . . ?
C53 C54 H54C 109.5 . . ?
H54A C54 H54C 109.5 . . ?
H54B C54 H54C 109.5 . . ?
C53 C55 H55A 109.5 . . ?
C53 C55 H55B 109.5 . . ?
H55A C55 H55B 109.5 . . ?
C53 C55 H55C 109.5 . . ?
H55A C55 H55C 109.5 . . ?
H55B C55 H55C 109.5 . . ?
C53 C56 H56A 109.5 . . ?
C53 C56 H56B 109.5 . . ?
H56A C56 H56B 109.5 . . ?
C53 C56 H56C 109.5 . . ?
H56A C56 H56C 109.5 . . ?
H56B C56 H56C 109.5 . . ?
C59 C57 C60 114.6(11) . . ?
C59 C57 C58 106.3(10) . . ?
C60 C57 C58 101.8(11) . . ?
C59 C57 P2 117.2(10) . . ?
C60 C57 P2 107.4(8) . . ?
C58 C57 P2 108.2(8) . . ?
C57 C58 H58A 109.5 . . ?
C57 C58 H58B 109.5 . . ?
H58A C58 H58B 109.5 . . ?
C57 C58 H58C 109.5 . . ?
H58A C58 H58C 109.5 . . ?
H58B C58 H58C 109.5 . . ?
C57 C59 H59A 109.5 . . ?
C57 C59 H59B 109.5 . . ?
H59A C59 H59B 109.5 . . ?
C57 C59 H59C 109.5 . . ?
H59A C59 H59C 109.5 . . ?
H59B C59 H59C 109.5 . . ?
C57 C60 H60A 109.5 . . ?
C57 C60 H60B 109.5 . . ?
H60A C60 H60B 109.5 . . ?
C57 C60 H60C 109.5 . . ?
H60A C60 H60C 109.5 . . ?
H60B C60 H60C 109.5 . . ?
C65 C65 C66 106(3) 3_656 . ?
C65 C65 H65A 110.5 3_656 . ?
C66 C65 H65A 110.5 . . ?
C65 C65 H65B 110.5 3_656 . ?
C66 C65 H65B 110.5 . . ?
H65A C65 H65B 108.7 . . ?
C65 C66 C67 106(3) . . ?
C65 C66 H66A 110.6 . . ?
C67 C66 H66A 110.6 . . ?
C65 C66 H66B 110.6 . . ?
C67 C66 H66B 110.6 . . ?
H66A C66 H66B 108.8 . . ?
C66 C67 H67A 109.5 . . ?
C66 C67 H67B 109.5 . . ?
H67A C67 H67B 109.5 . . ?
C66 C67 H67C 109.5 . . ?
H67A C67 H67C 109.5 . . ?
H67B C67 H67C 109.5 . . ?

loop_
_geom_bond_atom_site_label_1
_geom_bond_atom_site_label_2
_geom_bond_distance
_geom_bond_site_symmetry_2
_geom_bond_publ_flag
Pt1 P1 2.367(2) . ?
Pt1 Sb2 2.6003(6) . ?
Pt1 Sb1 2.6474(6) . ?
Pt1 Re1 3.0116(5) . ?
Pt1 H1 1.750(10) . ?
Pt2 P2 2.370(2) . ?
Pt2 Sb1 2.5927(6) . ?
Pt2 Sb2 2.6549(6) . ?
Pt2 Re2 2.9865(5) . ?
Pt2 H2 1.65(7) . ?
Re1 C12 1.941(11) . ?
Re1 C13 1.951(12) . ?
Re1 C11 1.994(10) . ?
Re1 C14 2.004(12) . ?
Re1 Sb1 2.6945(6) . ?
Re1 H1 1.753(10) . ?
Re2 C23 1.910(10) . ?
Re2 C22 1.916(10) . ?
Re2 C21 1.985(11) . ?
Re2 C24 2.011(13) . ?
Re2 Sb2 2.6905(6) . ?
Re2 H2 1.91(6) . ?
Sb1 C25 2.153(8) . ?
Sb1 Sb2 2.9834(7) . ?
Sb2 C31 2.116(9) . ?
P1 C37 1.909(12) . ?
P1 C41 1.927(11) . ?
P1 C45 1.936(11) . ?
P2 C53 1.907(10) . ?
P2 C49 1.917(9) . ?
P2 C57 1.936(12) . ?
O11 C11 1.110(12) . ?
O12 C12 1.150(12) . ?
O13 C13 1.128(12) . ?
O14 C14 1.123(13) . ?
O21 C21 1.137(12) . ?
O22 C22 1.120(11) . ?
O23 C23 1.172(12) . ?
O24 C24 1.108(13) . ?
C25 C30 1.346(12) . ?
C25 C26 1.417(13) . ?
C26 C27 1.380(15) . ?
C26 H26 0.9300 . ?
C27 C28 1.355(17) . ?
C27 H27 0.9300 . ?
C28 C29 1.343(17) . ?
C28 H28 0.9300 . ?
C29 C30 1.394(15) . ?
C29 H29 0.9300 . ?
C30 H30 0.9300 . ?
C31 C32 1.380(12) . ?
C31 C36 1.383(12) . ?
C32 C33 1.409(15) . ?
C32 H32 0.9300 . ?
C33 C34 1.353(14) . ?
C33 H33 0.9300 . ?
C34 C35 1.360(14) . ?
C34 H34 0.9300 . ?
C35 C36 1.344(15) . ?
C35 H35 0.9300 . ?
C36 H36 0.9300 . ?
C37 C39 1.508(18) . ?
C37 C38 1.515(18) . ?
C37 C40 1.598(15) . ?
C38 H38A 0.9600 . ?
C38 H38B 0.9600 . ?
C38 H38C 0.9600 . ?
C39 H39A 0.9600 . ?
C39 H39B 0.9600 . ?
C39 H39C 0.9600 . ?
C40 H40A 0.9600 . ?
C40 H40B 0.9600 . ?
C40 H40C 0.9600 . ?
C41 C42 1.506(16) . ?
C41 C43 1.532(18) . ?
C41 C44 1.539(15) . ?
C42 H42A 0.9600 . ?
C42 H42B 0.9600 . ?
C42 H42C 0.9600 . ?
C43 H43A 0.9600 . ?
C43 H43B 0.9600 . ?
C43 H43C 0.9600 . ?
C44 H44A 0.9600 . ?
C44 H44B 0.9600 . ?
C44 H44C 0.9600 . ?
C45 C47 1.453(16) . ?
C45 C46 1.490(16) . ?
C45 C48 1.508(16) . ?
C46 H46A 0.9600 . ?
C46 H46B 0.9600 . ?
C46 H46C 0.9600 . ?
C47 H47A 0.9600 . ?
C47 H47B 0.9600 . ?
C47 H47C 0.9600 . ?
C48 H48A 0.9600 . ?
C48 H48B 0.9600 . ?
C48 H48C 0.9600 . ?
C49 C50 1.503(15) . ?
C49 C51 1.520(16) . ?
C49 C52 1.528(13) . ?
C50 H50A 0.9600 . ?
C50 H50B 0.9600 . ?
C50 H50C 0.9600 . ?
C51 H51A 0.9600 . ?
C51 H51B 0.9600 . ?
C51 H51C 0.9600 . ?
C52 H52A 0.9600 . ?
C52 H52B 0.9600 . ?
C52 H52C 0.9600 . ?
C53 C55 1.544(14) . ?
C53 C54 1.553(17) . ?
C53 C56 1.574(16) . ?
C54 H54A 0.9600 . ?
C54 H54B 0.9600 . ?
C54 H54C 0.9600 . ?
C55 H55A 0.9600 . ?
C55 H55B 0.9600 . ?
C55 H55C 0.9600 . ?
C56 H56A 0.9600 . ?
C56 H56B 0.9600 . ?
C56 H56C 0.9600 . ?
C57 C59 1.508(14) . ?
C57 C60 1.539(18) . ?
C57 C58 1.610(16) . ?
C58 H58A 0.9600 . ?
C58 H58B 0.9600 . ?
C58 H58C 0.9600 . ?
C59 H59A 0.9600 . ?
C59 H59B 0.9600 . ?
C59 H59C 0.9600 . ?
C60 H60A 0.9600 . ?
C60 H60B 0.9600 . ?
C60 H60C 0.9600 . ?
C65 C65 1.40(4) 3_656 ?
C65 C66 1.42(3) . ?
C65 H65A 0.9700 . ?
C65 H65B 0.9700 . ?
C66 C67 1.46(3) . ?
C66 H66A 0.9700 . ?
C66 H66B 0.9700 . ?
C67 H67A 0.9600 . ?
C67 H67B 0.9600 . ?
C67 H67C 0.9600 . ?
